data_4307266
loop_
_publ_author_name
'Piotr J. Chmielewski'

_publ_section_title
;
Synthesis, Structure, and Redox Properties of N-Confused
Bis(porphyrinatonickel(II)) Linked byo-Xylene
;
_journal_name_full 'Inorganic Chemistry'
_journal_page_first 1617
_journal_page_last 1626
_journal_paper_doi 10.1021/ic061793e
_journal_volume 46
_journal_year 2007
_chemical_formula_moiety 'C104 H78 N8 Ni2, 0.5(C6 H14), 2(C H2 Cl2), 0.5(C6)'
_chemical_formula_sum 'C112 H89 Cl4 N8 Ni2'
_chemical_formula_weight 1806.13
_chemical_name_systematic
; 
 1,2-bis(21'-(5',10',15',20'-tetratolyl-2'-aza-
21'-carbaporphyrinatonickel(II)-methyl)benzene
;
_space_group_IT_number 2
_symmetry_cell_setting triclinic
_symmetry_space_group_name_Hall '-P 1'
_symmetry_space_group_name_H-M 'P -1'
_atom_sites_solution_hydrogens geom
_atom_sites_solution_primary direct
_atom_sites_solution_secondary difmap
_audit_creation_method SHELXL-97
_cell_angle_alpha 77.43(3)
_cell_angle_beta 75.31(3)
_cell_angle_gamma 66.20(3)
_cell_formula_units_Z 2
_cell_length_a 16.455(3)
_cell_length_b 16.776(3)
_cell_length_c 18.400(4)
_cell_measurement_temperature 100(2)
_cell_volume 4457.1(19)
_computing_cell_refinement 'CrysAlis RED (Oxford Diffraction, 1995-2003)'
_computing_data_collection 'CrysAlis CCD (Oxford Diffraction, 1995-2003)'
_computing_data_reduction 'CrysAlis RED (Oxford Diffraction, 1995-2003)'
_computing_molecular_graphics 'XP (Bruker, 1997)'
_computing_publication_material 'SHELXL-97 (Sheldrick, 1997)'
_computing_structure_refinement 'SHELXL-97 (Sheldrick, 1997)'
_computing_structure_solution 'SHELXS-97 (Sheldrick, 1997)'
_diffrn_ambient_temperature 100(2)
_diffrn_measured_fraction_theta_full 0.927
_diffrn_measured_fraction_theta_max 0.927
_diffrn_measurement_device_type 'Xcalibur PX \k-geometry diffractometer'
_diffrn_measurement_method \w
_diffrn_radiation_monochromator graphite
_diffrn_radiation_source 'fine-focus sealed tube'
_diffrn_radiation_type CuK\a
_diffrn_radiation_wavelength 1.54178
_diffrn_reflns_av_R_equivalents 0.0812
_diffrn_reflns_av_sigmaI/netI 0.1236
_diffrn_reflns_limit_h_max 18
_diffrn_reflns_limit_h_min -18
_diffrn_reflns_limit_k_max 18
_diffrn_reflns_limit_k_min -18
_diffrn_reflns_limit_l_max 20
_diffrn_reflns_limit_l_min -13
_diffrn_reflns_number 24566
_diffrn_reflns_theta_full 60.00
_diffrn_reflns_theta_max 60.00
_diffrn_reflns_theta_min 3.54
_exptl_absorpt_coefficient_mu 2.064
_exptl_absorpt_correction_T_max 0.85601
_exptl_absorpt_correction_T_min 0.81744
_exptl_absorpt_correction_type analytical
_exptl_absorpt_process_details 'CrysAlis, Oxford Diffraction'
_exptl_crystal_colour black
_exptl_crystal_density_diffrn 1.346
_exptl_crystal_density_method 'not measured'
_exptl_crystal_description block
_exptl_crystal_F_000 1882
_exptl_crystal_size_max 0.3
_exptl_crystal_size_mid 0.2
_exptl_crystal_size_min 0.15
_refine_diff_density_max 0.976
_refine_diff_density_min -0.756
_refine_diff_density_rms 0.107
_refine_ls_extinction_method none
_refine_ls_goodness_of_fit_ref 1.011
_refine_ls_hydrogen_treatment refxyz
_refine_ls_matrix_type full
_refine_ls_number_parameters 1111
_refine_ls_number_reflns 12274
_refine_ls_number_restraints 6
_refine_ls_restrained_S_all 1.012
_refine_ls_R_factor_all 0.1378
_refine_ls_R_factor_gt 0.0903
_refine_ls_shift/su_max 0.012
_refine_ls_shift/su_mean 0.000
_refine_ls_structure_factor_coef Fsqd
_refine_ls_weighting_details 'calc w=1/[\s^2^(Fo^2^)+(0.1514P)^2^+0.0000P] where P=(Fo^2^+2Fc^2^)/3'
_refine_ls_weighting_scheme calc
_refine_ls_wR_factor_gt 0.2308
_refine_ls_wR_factor_ref 0.2732
_reflns_number_gt 6502
_reflns_number_total 12274
_reflns_threshold_expression >2sigma(I)
_cod_data_source_file ic061793esi20060921_063209.cif
_cod_data_source_block chm2abs
_cod_original_cell_volume 4457.1(18)
_cod_database_code 4307266

loop_
_symmetry_equiv_pos_as_xyz
'x, y, z'
'-x, -y, -z'

loop_
_atom_site_label
_atom_site_type_symbol
_atom_site_fract_x
_atom_site_fract_y
_atom_site_fract_z
_atom_site_U_iso_or_equiv
_atom_site_adp_type
_atom_site_occupancy
_atom_site_symmetry_multiplicity
_atom_site_calc_flag
_atom_site_refinement_flags
_atom_site_disorder_assembly
_atom_site_disorder_group
Ni1 Ni 0.77120(7) -0.43814(7) 0.87358(7) 0.0288(3) Uani 1 1 d . . .
C1 C 0.6642(4) -0.2585(4) 0.9186(4) 0.0269(15) Uani 1 1 d . . .
N2 N 0.5814(4) -0.2260(4) 0.9675(4) 0.0420(16) Uani 1 1 d . . .
C3 C 0.5288(4) -0.2650(4) 0.9586(4) 0.0289(16) Uani 1 1 d . . .
H3A H 0.4685 -0.2542 0.9850 0.035 Uiso 1 1 calc R . .
C4 C 0.5746(5) -0.3243(4) 0.9049(4) 0.0309(16) Uani 1 1 d . . .
C5 C 0.5386(4) -0.3794(4) 0.8886(4) 0.0248(15) Uani 1 1 d . . .
C6 C 0.6011(5) -0.4560(5) 0.8574(4) 0.0340(17) Uani 1 1 d . . .
C7 C 0.5755(5) -0.5147(4) 0.8293(4) 0.0335(17) Uani 1 1 d . . .
H7A H 0.5174 -0.5036 0.8199 0.040 Uiso 1 1 calc R . .
C8 C 0.6504(5) -0.5888(5) 0.8188(5) 0.041(2) Uani 1 1 d . . .
H8A H 0.6553 -0.6385 0.7987 0.050 Uiso 1 1 calc R . .
C9 C 0.7212(4) -0.5777(5) 0.8440(4) 0.0328(17) Uani 1 1 d . . .
C10 C 0.8036(4) -0.6431(4) 0.8498(4) 0.0308(16) Uani 1 1 d . . .
C11 C 0.8756(5) -0.6312(4) 0.8671(4) 0.0299(16) Uani 1 1 d . . .
C12 C 0.9606(5) -0.6978(5) 0.8782(5) 0.0378(19) Uani 1 1 d . . .
H12A H 0.9765 -0.7594 0.8814 0.045 Uiso 1 1 calc R . .
C13 C 1.0143(4) -0.6564(4) 0.8835(4) 0.0308(16) Uani 1 1 d . . .
H13A H 1.0749 -0.6834 0.8916 0.037 Uiso 1 1 calc R . .
C14 C 0.9616(4) -0.5637(4) 0.8742(4) 0.0293(16) Uani 1 1 d . . .
C15 C 0.9954(4) -0.4981(4) 0.8676(4) 0.0279(15) Uani 1 1 d . . .
C16 C 0.9409(4) -0.4086(4) 0.8626(4) 0.0309(16) Uani 1 1 d . . .
C17 C 0.9745(4) -0.3393(5) 0.8544(4) 0.0333(17) Uani 1 1 d . . .
H17A H 1.0361 -0.3449 0.8417 0.040 Uiso 1 1 calc R . .
C18 C 0.9030(5) -0.2658(5) 0.8681(4) 0.0351(18) Uani 1 1 d . . .
H18A H 0.9042 -0.2094 0.8668 0.042 Uiso 1 1 calc R . .
C19 C 0.8223(5) -0.2881(4) 0.8855(4) 0.0285(16) Uani 1 1 d . . .
C20 C 0.7358(4) -0.2327(4) 0.9153(4) 0.0303(16) Uani 1 1 d . . .
C21 C 0.6658(5) -0.3227(4) 0.8743(4) 0.0289(16) Uani 1 1 d . . .
N22 N 0.6923(4) -0.4934(4) 0.8623(3) 0.0292(13) Uani 1 1 d . . .
N23 N 0.8758(3) -0.5486(3) 0.8664(3) 0.0297(14) Uani 1 1 d . . .
N24 N 0.8465(4) -0.3755(4) 0.8780(3) 0.0302(14) Uani 1 1 d . . .
Ni2 Ni 0.94242(7) -0.25672(7) 0.61752(7) 0.0289(3) Uani 1 1 d . . .
C25 C 0.7630(4) -0.1548(5) 0.5706(4) 0.0328(17) Uani 1 1 d . . .
N26 N 0.7296(4) -0.0740(4) 0.5277(4) 0.0401(16) Uani 1 1 d . . .
C27 C 0.7638(4) -0.0192(4) 0.5423(4) 0.0273(16) Uani 1 1 d . . .
H27A H 0.7495 0.0408 0.5212 0.033 Uiso 1 1 calc R . .
C28 C 0.8228(4) -0.0639(5) 0.5927(4) 0.0313(17) Uani 1 1 d . . .
C29 C 0.8771(5) -0.0305(4) 0.6126(4) 0.0335(18) Uani 1 1 d . . .
C30 C 0.9584(4) -0.0884(5) 0.6342(4) 0.0329(18) Uani 1 1 d . . .
C31 C 1.0201(5) -0.0601(5) 0.6559(5) 0.042(2) Uani 1 1 d . . .
H31A H 1.0078 -0.0027 0.6658 0.050 Uiso 1 1 calc R . .
C32 C 1.0976(5) -0.1294(5) 0.6594(5) 0.042(2) Uani 1 1 d . . .
H32A H 1.1512 -0.1308 0.6712 0.050 Uiso 1 1 calc R . .
C33 C 1.0824(4) -0.2028(4) 0.6412(4) 0.0326(17) Uani 1 1 d . . .
C34 C 1.1521(4) -0.2845(4) 0.6340(4) 0.0282(16) Uani 1 1 d . . .
C35 C 1.1387(4) -0.3572(4) 0.6212(4) 0.0310(16) Uani 1 1 d . . .
C36 C 1.2092(4) -0.4401(4) 0.6060(4) 0.0312(16) Uani 1 1 d . . .
H36A H 1.2726 -0.4540 0.5981 0.037 Uiso 1 1 calc R . .
C37 C 1.1664(5) -0.4949(5) 0.6050(4) 0.0353(17) Uani 1 1 d . . .
H37A H 1.1946 -0.5551 0.5977 0.042 Uiso 1 1 calc R . .
C38 C 1.0714(5) -0.4447(5) 0.6172(4) 0.0338(18) Uani 1 1 d . . .
C39 C 1.0043(4) -0.4784(4) 0.6264(4) 0.0266(15) Uani 1 1 d . . .
C40 C 0.9141(4) -0.4238(4) 0.6257(4) 0.0288(16) Uani 1 1 d . . .
C41 C 0.8428(5) -0.4553(5) 0.6314(4) 0.0345(17) Uani 1 1 d . . .
H41A H 0.8460 -0.5142 0.6464 0.041 Uiso 1 1 calc R . .
C42 C 0.7713(5) -0.3864(5) 0.6115(5) 0.0390(19) Uani 1 1 d . . .
H42A H 0.7154 -0.3875 0.6076 0.047 Uiso 1 1 calc R . .
C43 C 0.7952(4) -0.3103(4) 0.5973(4) 0.0273(15) Uani 1 1 d . . .
C44 C 0.7415(4) -0.2264(4) 0.5681(4) 0.0281(16) Uani 1 1 d . . .
C45 C 0.8232(4) -0.1544(4) 0.6185(4) 0.0269(15) Uani 1 1 d . . .
N46 N 0.9975(4) -0.1779(3) 0.6281(3) 0.0278(13) Uani 1 1 d . . .
N47 N 1.0552(4) -0.3585(4) 0.6230(3) 0.0298(13) Uani 1 1 d . . .
N48 N 0.8824(3) -0.3330(3) 0.6091(3) 0.0279(13) Uani 1 1 d . . .
C49 C 0.7928(4) -0.1753(4) 0.7072(4) 0.0275(15) Uani 1 1 d . . .
H49A H 0.8193 -0.2395 0.7225 0.033 Uiso 1 1 calc R . .
H49B H 0.8165 -0.1463 0.7338 0.033 Uiso 1 1 calc R . .
C50 C 0.6878(4) -0.2995(4) 0.7852(4) 0.0326(17) Uani 1 1 d . . .
H50A H 0.7541 -0.3181 0.7680 0.039 Uiso 1 1 calc R . .
H50B H 0.6659 -0.3323 0.7609 0.039 Uiso 1 1 calc R . .
C61 C 0.6901(5) -0.1438(5) 0.7311(4) 0.0307(16) Uani 1 1 d . . .
C62 C 0.6389(5) -0.0530(5) 0.7204(5) 0.043(2) Uani 1 1 d . . .
H62A H 0.6701 -0.0135 0.7029 0.052 Uiso 1 1 calc R . .
C63 C 0.5467(6) -0.0190(6) 0.7340(5) 0.057(2) Uani 1 1 d . . .
H63A H 0.5145 0.0427 0.7274 0.068 Uiso 1 1 calc R . .
C64 C 0.5013(5) -0.0764(6) 0.7578(5) 0.057(2) Uani 1 1 d . . .
H64A H 0.4371 -0.0544 0.7656 0.068 Uiso 1 1 calc R . .
C65 C 0.5496(5) -0.1664(5) 0.7702(5) 0.043(2) Uani 1 1 d . . .
H65A H 0.5174 -0.2050 0.7856 0.052 Uiso 1 1 calc R . .
C66 C 0.6436(4) -0.2018(5) 0.7610(4) 0.0334(17) Uani 1 1 d . . .
C51 C 0.4399(4) -0.3604(5) 0.9043(4) 0.0294(16) Uani 1 1 d . . .
C52 C 0.3787(4) -0.2781(5) 0.8835(4) 0.0361(18) Uani 1 1 d . . .
H52A H 0.4000 -0.2315 0.8630 0.043 Uiso 1 1 calc R . .
C53 C 0.2868(5) -0.2610(5) 0.8916(5) 0.0388(18) Uani 1 1 d . . .
H53A H 0.2464 -0.2046 0.8748 0.047 Uiso 1 1 calc R . .
C54 C 0.2558(5) -0.3295(5) 0.9251(5) 0.0403(19) Uani 1 1 d . . .
C55 C 0.3137(5) -0.4095(5) 0.9509(4) 0.0380(18) Uani 1 1 d . . .
H55A H 0.2912 -0.4542 0.9763 0.046 Uiso 1 1 calc R . .
C56 C 0.4061(5) -0.4263(5) 0.9402(4) 0.0360(17) Uani 1 1 d . . .
H56A H 0.4462 -0.4828 0.9574 0.043 Uiso 1 1 calc R . .
C57 C 0.1566(5) -0.3137(6) 0.9309(6) 0.059(3) Uani 1 1 d . . .
H57A H 0.1452 -0.3671 0.9560 0.088 Uiso 1 1 calc R . .
H57B H 0.1421 -0.2989 0.8799 0.088 Uiso 1 1 calc R . .
H57C H 0.1186 -0.2652 0.9604 0.088 Uiso 1 1 calc R . .
C101 C 0.8141(5) -0.7359(5) 0.8444(4) 0.0348(17) Uani 1 1 d . . .
C102 C 0.7582(6) -0.7744(5) 0.8951(5) 0.047(2) Uani 1 1 d . . .
H10A H 0.7160 -0.7443 0.9352 0.057 Uiso 1 1 calc R . .
C103 C 0.7641(6) -0.8572(5) 0.8870(5) 0.048(2) Uani 1 1 d . . .
H10B H 0.7242 -0.8823 0.9213 0.058 Uiso 1 1 calc R . .
C104 C 0.8262(5) -0.9041(4) 0.8305(4) 0.0355(17) Uani 1 1 d . . .
C105 C 0.8796(5) -0.8643(5) 0.7806(5) 0.044(2) Uani 1 1 d . . .
H10C H 0.9217 -0.8951 0.7408 0.053 Uiso 1 1 calc R . .
C106 C 0.8757(5) -0.7805(5) 0.7848(5) 0.0377(18) Uani 1 1 d . . .
H10D H 0.9134 -0.7546 0.7485 0.045 Uiso 1 1 calc R . .
C107 C 0.8311(6) -0.9940(5) 0.8224(5) 0.056(2) Uani 1 1 d . . .
H10E H 0.8791 -1.0172 0.7798 0.084 Uiso 1 1 calc R . .
H10F H 0.7731 -0.9892 0.8131 0.084 Uiso 1 1 calc R . .
H10G H 0.8442 -1.0339 0.8691 0.084 Uiso 1 1 calc R . .
C151 C 1.0935(5) -0.5244(4) 0.8675(4) 0.0326(17) Uani 1 1 d . . .
C152 C 1.1525(5) -0.5126(5) 0.7993(4) 0.0362(17) Uani 1 1 d . . .
H15A H 1.1300 -0.4869 0.7535 0.043 Uiso 1 1 calc R . .
C153 C 1.2445(5) -0.5391(5) 0.7997(5) 0.0378(18) Uani 1 1 d . . .
H15B H 1.2838 -0.5322 0.7531 0.045 Uiso 1 1 calc R . .
C154 C 1.2806(5) -0.5746(5) 0.8642(5) 0.0360(18) Uani 1 1 d . . .
C155 C 1.2208(5) -0.5834(5) 0.9308(5) 0.0388(19) Uani 1 1 d . . .
H15C H 1.2437 -0.6062 0.9766 0.047 Uiso 1 1 calc R . .
C156 C 1.1290(4) -0.5606(5) 0.9339(4) 0.0336(17) Uani 1 1 d . . .
H15D H 1.0908 -0.5694 0.9807 0.040 Uiso 1 1 calc R . .
C157 C 1.3795(5) -0.6018(5) 0.8624(5) 0.044(2) Uani 1 1 d . . .
H15E H 1.3923 -0.6257 0.9135 0.066 Uiso 1 1 calc R . .
H15F H 1.3972 -0.5507 0.8438 0.066 Uiso 1 1 calc R . .
H15G H 1.4137 -0.6468 0.8285 0.066 Uiso 1 1 calc R . .
C201 C 0.7229(4) -0.1589(5) 0.9537(4) 0.0327(17) Uani 1 1 d . . .
C202 C 0.7782(5) -0.1688(5) 1.0036(4) 0.0357(18) Uani 1 1 d . . .
H20A H 0.8268 -0.2232 1.0113 0.043 Uiso 1 1 calc R . .
C203 C 0.7637(5) -0.1010(5) 1.0419(4) 0.0383(19) Uani 1 1 d . . .
H20B H 0.8036 -0.1092 1.0746 0.046 Uiso 1 1 calc R . .
C204 C 0.6929(5) -0.0215(5) 1.0344(5) 0.0408(19) Uani 1 1 d . . .
C205 C 0.6366(5) -0.0102(5) 0.9857(4) 0.0361(17) Uani 1 1 d . . .
H20C H 0.5874 0.0440 0.9794 0.043 Uiso 1 1 calc R . .
C206 C 0.6515(5) -0.0782(4) 0.9454(4) 0.0342(17) Uani 1 1 d . . .
H20D H 0.6124 -0.0693 0.9119 0.041 Uiso 1 1 calc R . .
C207 C 0.6779(6) 0.0516(6) 1.0780(6) 0.060(3) Uani 1 1 d . . .
H20E H 0.7245 0.0320 1.1091 0.090 Uiso 1 1 calc R . .
H20F H 0.6181 0.0669 1.1108 0.090 Uiso 1 1 calc R . .
H20G H 0.6815 0.1033 1.0423 0.090 Uiso 1 1 calc R . .
C291 C 0.8523(5) 0.0667(4) 0.6036(4) 0.0305(16) Uani 1 1 d . . .
C292 C 0.7681(5) 0.1204(5) 0.6409(5) 0.0360(18) Uani 1 1 d . . .
H29A H 0.7252 0.0951 0.6685 0.043 Uiso 1 1 calc R . .
C293 C 0.7474(5) 0.2087(5) 0.6377(5) 0.0422(19) Uani 1 1 d . . .
H29B H 0.6910 0.2432 0.6648 0.051 Uiso 1 1 calc R . .
C294 C 0.8075(5) 0.2496(5) 0.5955(5) 0.043(2) Uani 1 1 d . . .
C295 C 0.8878(5) 0.1974(5) 0.5548(5) 0.0400(19) Uani 1 1 d . . .
H29C H 0.9280 0.2238 0.5231 0.048 Uiso 1 1 calc R . .
C296 C 0.9110(5) 0.1068(5) 0.5592(4) 0.0349(17) Uani 1 1 d . . .
H29D H 0.9672 0.0724 0.5318 0.042 Uiso 1 1 calc R . .
C297 C 0.7856(6) 0.3467(5) 0.5964(6) 0.055(2) Uani 1 1 d . . .
H29E H 0.7264 0.3717 0.6284 0.083 Uiso 1 1 calc R . .
H29F H 0.7845 0.3775 0.5447 0.083 Uiso 1 1 calc R . .
H29G H 0.8319 0.3532 0.6167 0.083 Uiso 1 1 calc R . .
C341 C 1.2449(5) -0.2970(4) 0.6420(5) 0.0336(17) Uani 1 1 d . . .
C342 C 1.3003(5) -0.2662(6) 0.5843(5) 0.051(2) Uani 1 1 d . . .
H34A H 1.2805 -0.2366 0.5381 0.062 Uiso 1 1 calc R . .
C343 C 1.3862(5) -0.2786(6) 0.5941(5) 0.051(2) Uani 1 1 d . . .
H34B H 1.4239 -0.2566 0.5538 0.061 Uiso 1 1 calc R . .
C344 C 1.4187(5) -0.3210(5) 0.6592(5) 0.042(2) Uani 1 1 d . . .
C345 C 1.3614(5) -0.3503(5) 0.7174(4) 0.0350(17) Uani 1 1 d . . .
H34C H 1.3811 -0.3790 0.7638 0.042 Uiso 1 1 calc R . .
C346 C 1.2753(5) -0.3383(5) 0.7092(5) 0.0405(19) Uani 1 1 d . . .
H34D H 1.2370 -0.3588 0.7501 0.049 Uiso 1 1 calc R . .
C347 C 1.5134(5) -0.3349(6) 0.6666(5) 0.053(2) Uani 1 1 d . . .
H34E H 1.5431 -0.3100 0.6195 0.080 Uiso 1 1 calc R . .
H34F H 1.5481 -0.3980 0.6765 0.080 Uiso 1 1 calc R . .
H34G H 1.5100 -0.3058 0.7087 0.080 Uiso 1 1 calc R . .
C391 C 1.0321(5) -0.5757(5) 0.6294(4) 0.0342(17) Uani 1 1 d . . .
C392 C 1.0705(5) -0.6320(5) 0.6897(5) 0.0405(19) Uani 1 1 d . . .
H39A H 1.0801 -0.6092 0.7284 0.049 Uiso 1 1 calc R . .
C393 C 1.0948(5) -0.7224(5) 0.6925(5) 0.0420(19) Uani 1 1 d . . .
H39B H 1.1222 -0.7608 0.7330 0.050 Uiso 1 1 calc R . .
C394 C 1.0803(5) -0.7578(5) 0.6377(4) 0.0370(18) Uani 1 1 d . . .
C395 C 1.0454(5) -0.7012(5) 0.5781(5) 0.0388(19) Uani 1 1 d . . .
H39C H 1.0382 -0.7243 0.5384 0.047 Uiso 1 1 calc R . .
C396 C 1.0202(5) -0.6118(5) 0.5735(5) 0.042(2) Uani 1 1 d . . .
H39D H 0.9945 -0.5744 0.5318 0.051 Uiso 1 1 calc R . .
C397 C 1.1037(5) -0.8552(5) 0.6417(5) 0.048(2) Uani 1 1 d . . .
H39E H 1.0888 -0.8666 0.5977 0.072 Uiso 1 1 calc R . .
H39F H 1.0691 -0.8758 0.6883 0.072 Uiso 1 1 calc R . .
H39G H 1.1685 -0.8863 0.6418 0.072 Uiso 1 1 calc R . .
C441 C 0.6693(5) -0.2145(4) 0.5274(4) 0.0311(17) Uani 1 1 d . . .
C442 C 0.6864(5) -0.2682(5) 0.4726(5) 0.0399(19) Uani 1 1 d . . .
H44A H 0.7438 -0.3140 0.4631 0.048 Uiso 1 1 calc R . .
C443 C 0.6207(5) -0.2553(5) 0.4320(5) 0.0378(18) Uani 1 1 d . . .
H44B H 0.6343 -0.2915 0.3940 0.045 Uiso 1 1 calc R . .
C444 C 0.5361(5) -0.1910(5) 0.4459(5) 0.0380(18) Uani 1 1 d . . .
C445 C 0.5197(5) -0.1359(5) 0.4988(4) 0.0366(18) Uani 1 1 d . . .
H44C H 0.4631 -0.0886 0.5066 0.044 Uiso 1 1 calc R . .
C446 C 0.5845(5) -0.1488(5) 0.5403(5) 0.0377(18) Uani 1 1 d . . .
H44D H 0.5707 -0.1122 0.5780 0.045 Uiso 1 1 calc R . .
C447 C 0.4639(5) -0.1787(5) 0.4032(5) 0.046(2) Uani 1 1 d . . .
H44E H 0.4083 -0.1308 0.4211 0.069 Uiso 1 1 calc R . .
H44F H 0.4521 -0.2331 0.4119 0.069 Uiso 1 1 calc R . .
H44G H 0.4844 -0.1643 0.3489 0.069 Uiso 1 1 calc R . .
Cl1 Cl 0.5565(5) 0.1655(3) 0.8236(2) 0.0644(16) Uiso 0.678(19) 1 d PD A 1
Cl2 Cl 0.3740(4) 0.2064(3) 0.8002(3) 0.0661(17) Uiso 0.678(19) 1 d PD A 1
C2S C 0.4521(7) 0.1507(8) 0.8622(6) 0.048(3) Uiso 0.678(19) 1 d PD A 1
H2SA H 0.4627 0.0872 0.8707 0.058 Uiso 0.678(19) 1 calc PR A 1
H2SB H 0.4266 0.1734 0.9117 0.058 Uiso 0.678(19) 1 calc PR A 1
Cl1A Cl 0.5219(13) 0.1633(7) 0.8254(6) 0.084(4) Uiso 0.322(19) 1 d PD A -2
Cl3A Cl 0.3502(12) 0.2264(11) 0.7777(11) 0.112(5) Uiso 0.322(19) 1 d PD A -2
C12A C 0.4088(17) 0.167(2) 0.8533(14) 0.088(11) Uiso 0.322(19) 1 d PD A -2
H12B H 0.3789 0.1967 0.8994 0.106 Uiso 0.322(19) 1 calc PR A -2
H12C H 0.4085 0.1069 0.8649 0.106 Uiso 0.322(19) 1 calc PR A -2
C1S C 0.6475(8) -0.0330(9) 0.3613(7) 0.007(3) Uiso 0.579(5) 1 d P B 3
H1SA H 0.6693 -0.0658 0.4086 0.008 Uiso 0.579(5) 1 calc PR B 3
H1SB H 0.5812 -0.0165 0.3698 0.008 Uiso 0.579(5) 1 calc PR B 3
Cl1U Cl 0.6812(4) 0.0769(3) 0.3275(3) 0.0694(16) Uiso 0.579(5) 1 d P B 3
Cl5Z Cl 0.6965(2) -0.0904(2) 0.2932(2) 0.0498(11) Uiso 0.579(5) 1 d P B 3
C2B C 0.6821(12) 0.0613(12) 0.3555(12) 0.025(4) Uiso 0.421(5) 1 d P B -4
H2BA H 0.7289 0.0434 0.3868 0.030 Uiso 0.421(5) 1 calc PR B -4
H2BB H 0.6310 0.1135 0.3739 0.030 Uiso 0.421(5) 1 calc PR B -4
Cl4U Cl 0.7264(5) 0.0860(5) 0.2613(4) 0.084(2) Uiso 0.421(5) 1 d P B -4
Cl4B Cl 0.6467(10) -0.0210(10) 0.3618(9) 0.133(6) Uiso 0.421(5) 1 d P B -4
C1W C -0.5034(7) 0.5930(7) 0.3321(6) 0.086(4) Uani 1 1 d D . .
H1WA H -0.5503 0.6349 0.3042 0.129 Uiso 1 1 calc R . .
H1WB H -0.4693 0.5412 0.3057 0.129 Uiso 1 1 calc R . .
H1WC H -0.4624 0.6207 0.3353 0.129 Uiso 1 1 calc R . .
C2W C -0.4796(7) 0.5121(9) 0.4607(6) 0.116(6) Uani 1 1 d D . .
H2WA H -0.4389 0.4578 0.4383 0.139 Uiso 1 1 calc R . .
H2WB H -0.4425 0.5458 0.4616 0.139 Uiso 1 1 calc R . .
C3W C -0.5474(6) 0.5654(7) 0.4117(5) 0.185(10) Uani 1 1 d D . .
H3WA H -0.5899 0.6185 0.4351 0.222 Uiso 1 1 calc R . .
H3WB H -0.5825 0.5307 0.4085 0.222 Uiso 1 1 calc R . .
C1U C 0.9048(6) 0.0341(7) 0.1630(5) 0.106(8) Uiso 0.50 1 d PR C 5
C2U C 0.9177(6) 0.0305(7) 0.0868(5) 0.173(16) Uiso 0.50 1 d PR C 5
C2V C 0.9759(6) -0.0297(7) 0.0499(5) 0.078(6) Uiso 0.50 1 d PR . 5
C3U C 0.9480(6) 0.0837(7) 0.1459(5) 0.184(17) Uiso 0.50 1 d PR D 6
C1V C 0.9423(6) 0.0613(7) 0.0782(5) 0.106(8) Uiso 0.50 1 d PR D 6
C3V C 1.0222(6) 0.0515(7) 0.0164(5) 0.187(17) Uiso 0.50 1 d PR D 6

loop_
_atom_site_aniso_label
_atom_site_aniso_U_11
_atom_site_aniso_U_22
_atom_site_aniso_U_33
_atom_site_aniso_U_23
_atom_site_aniso_U_13
_atom_site_aniso_U_12
Ni1 0.0252(6) 0.0293(6) 0.0421(8) -0.0072(5) -0.0112(5) -0.0162(5)
C1 0.025(4) 0.036(4) 0.028(4) 0.002(3) -0.008(3) -0.021(3)
N2 0.036(4) 0.044(4) 0.055(5) -0.008(3) -0.014(3) -0.019(3)
C3 0.021(3) 0.026(3) 0.046(5) -0.010(3) -0.009(3) -0.011(3)
C4 0.031(4) 0.037(4) 0.034(4) -0.001(3) -0.018(3) -0.017(3)
C5 0.020(3) 0.023(3) 0.035(4) -0.002(3) -0.009(3) -0.010(3)
C6 0.033(4) 0.044(4) 0.035(4) -0.002(3) -0.012(3) -0.022(3)
C7 0.029(4) 0.036(4) 0.046(5) -0.001(3) -0.018(3) -0.017(3)
C8 0.031(4) 0.058(5) 0.055(5) -0.024(4) -0.012(4) -0.025(4)
C9 0.027(4) 0.042(4) 0.038(4) -0.010(3) -0.002(3) -0.021(3)
C10 0.028(4) 0.034(4) 0.040(4) -0.012(3) -0.007(3) -0.017(3)
C11 0.033(4) 0.029(4) 0.035(4) -0.009(3) -0.001(3) -0.021(3)
C12 0.032(4) 0.029(4) 0.058(5) -0.017(4) -0.011(4) -0.009(3)
C13 0.026(4) 0.030(4) 0.041(4) -0.007(3) -0.012(3) -0.010(3)
C14 0.028(4) 0.032(4) 0.034(4) -0.002(3) -0.010(3) -0.015(3)
C15 0.022(3) 0.028(4) 0.042(4) -0.006(3) -0.006(3) -0.015(3)
C16 0.032(4) 0.036(4) 0.033(4) -0.007(3) -0.012(3) -0.017(3)
C17 0.024(4) 0.042(4) 0.044(5) -0.010(4) -0.005(3) -0.021(3)
C18 0.032(4) 0.036(4) 0.049(5) -0.003(4) -0.013(4) -0.022(3)
C19 0.040(4) 0.027(4) 0.029(4) 0.006(3) -0.021(3) -0.020(3)
C20 0.030(4) 0.030(4) 0.043(5) -0.004(3) -0.015(3) -0.018(3)
C21 0.037(4) 0.031(4) 0.031(4) -0.007(3) -0.006(3) -0.023(3)
N22 0.028(3) 0.031(3) 0.038(4) -0.008(3) -0.010(3) -0.015(3)
N23 0.022(3) 0.029(3) 0.048(4) -0.013(3) -0.007(3) -0.015(2)
N24 0.031(3) 0.032(3) 0.039(4) -0.005(3) -0.010(3) -0.021(3)
Ni2 0.0243(6) 0.0310(6) 0.0405(8) -0.0080(5) -0.0095(5) -0.0155(5)
C25 0.028(4) 0.035(4) 0.045(5) -0.012(4) -0.015(3) -0.013(3)
N26 0.034(3) 0.041(4) 0.049(4) -0.008(3) -0.007(3) -0.017(3)
C27 0.023(3) 0.025(3) 0.045(5) -0.009(3) -0.004(3) -0.020(3)
C28 0.020(3) 0.039(4) 0.042(5) -0.011(3) -0.002(3) -0.018(3)
C29 0.037(4) 0.032(4) 0.045(5) -0.021(3) -0.012(3) -0.016(3)
C30 0.022(3) 0.044(4) 0.045(5) -0.023(4) -0.005(3) -0.016(3)
C31 0.026(4) 0.050(5) 0.065(6) -0.030(4) -0.009(4) -0.017(4)
C32 0.038(4) 0.048(5) 0.062(6) -0.018(4) -0.019(4) -0.027(4)
C33 0.024(4) 0.033(4) 0.051(5) -0.013(3) -0.014(3) -0.014(3)
C34 0.025(4) 0.030(4) 0.039(4) 0.000(3) -0.016(3) -0.016(3)
C35 0.018(3) 0.033(4) 0.045(5) -0.012(3) -0.009(3) -0.008(3)
C36 0.020(3) 0.032(4) 0.045(5) -0.009(3) -0.013(3) -0.008(3)
C37 0.044(4) 0.033(4) 0.039(5) -0.008(3) -0.016(4) -0.017(3)
C38 0.029(4) 0.037(4) 0.048(5) -0.017(4) -0.011(3) -0.017(3)
C39 0.030(4) 0.027(3) 0.029(4) -0.003(3) -0.008(3) -0.015(3)
C40 0.027(4) 0.033(4) 0.034(4) -0.003(3) -0.009(3) -0.017(3)
C41 0.030(4) 0.034(4) 0.051(5) -0.006(4) -0.009(3) -0.022(3)
C42 0.029(4) 0.045(4) 0.057(5) -0.018(4) -0.005(4) -0.024(4)
C43 0.019(3) 0.041(4) 0.026(4) -0.010(3) -0.001(3) -0.014(3)
C44 0.017(3) 0.033(4) 0.041(4) -0.009(3) -0.007(3) -0.013(3)
C45 0.025(3) 0.031(4) 0.030(4) 0.003(3) -0.005(3) -0.021(3)
N46 0.029(3) 0.026(3) 0.032(3) -0.005(2) -0.010(3) -0.012(2)
N47 0.026(3) 0.038(3) 0.033(4) -0.003(3) -0.006(3) -0.021(3)
N48 0.018(3) 0.028(3) 0.039(4) -0.005(3) -0.010(3) -0.006(2)
C49 0.028(4) 0.024(3) 0.036(4) -0.005(3) -0.004(3) -0.016(3)
C50 0.028(4) 0.036(4) 0.049(5) -0.009(4) -0.013(3) -0.022(3)
C61 0.031(4) 0.039(4) 0.027(4) -0.002(3) -0.006(3) -0.019(3)
C62 0.051(5) 0.025(4) 0.053(5) -0.004(4) -0.003(4) -0.018(4)
C63 0.040(5) 0.040(5) 0.066(7) 0.002(4) -0.003(4) 0.001(4)
C64 0.026(4) 0.057(6) 0.064(6) 0.013(5) -0.010(4) 0.000(4)
C65 0.025(4) 0.044(4) 0.055(5) 0.016(4) -0.010(4) -0.015(3)
C66 0.027(4) 0.035(4) 0.042(5) -0.004(3) -0.016(3) -0.011(3)
C51 0.021(3) 0.039(4) 0.036(4) -0.015(3) -0.001(3) -0.016(3)
C52 0.026(4) 0.037(4) 0.049(5) -0.013(4) -0.007(3) -0.011(3)
C53 0.027(4) 0.040(4) 0.053(5) -0.010(4) -0.006(4) -0.015(3)
C54 0.028(4) 0.061(5) 0.041(5) -0.016(4) -0.007(3) -0.019(4)
C55 0.041(4) 0.048(5) 0.041(5) -0.001(4) -0.011(4) -0.033(4)
C56 0.036(4) 0.042(4) 0.042(5) 0.001(4) -0.016(4) -0.024(4)
C57 0.029(4) 0.085(7) 0.074(7) -0.023(6) -0.011(4) -0.025(4)
C101 0.030(4) 0.041(4) 0.044(5) -0.001(4) -0.012(3) -0.023(3)
C102 0.053(5) 0.047(5) 0.051(6) -0.013(4) 0.005(4) -0.034(4)
C103 0.073(6) 0.039(4) 0.050(5) -0.010(4) -0.006(5) -0.039(4)
C104 0.043(4) 0.027(4) 0.044(5) -0.009(3) -0.006(4) -0.018(3)
C105 0.050(5) 0.037(4) 0.057(6) -0.020(4) 0.002(4) -0.027(4)
C106 0.038(4) 0.039(4) 0.041(5) -0.012(4) 0.000(4) -0.019(4)
C107 0.069(6) 0.042(5) 0.064(6) -0.024(5) 0.007(5) -0.031(5)
C151 0.033(4) 0.028(4) 0.042(5) -0.005(3) -0.012(3) -0.014(3)
C152 0.033(4) 0.044(4) 0.039(5) -0.002(4) -0.016(4) -0.017(3)
C153 0.028(4) 0.047(4) 0.045(5) -0.006(4) -0.003(3) -0.022(3)
C154 0.029(4) 0.036(4) 0.047(5) -0.008(4) -0.018(4) -0.009(3)
C155 0.035(4) 0.043(4) 0.050(5) -0.006(4) -0.018(4) -0.019(4)
C156 0.025(4) 0.037(4) 0.043(5) -0.010(3) -0.005(3) -0.014(3)
C157 0.028(4) 0.035(4) 0.072(6) -0.011(4) -0.015(4) -0.008(3)
C201 0.026(4) 0.037(4) 0.043(5) -0.013(3) 0.000(3) -0.019(3)
C202 0.035(4) 0.031(4) 0.051(5) -0.013(4) -0.015(4) -0.014(3)
C203 0.033(4) 0.044(4) 0.048(5) -0.014(4) -0.015(4) -0.016(4)
C204 0.040(4) 0.048(5) 0.047(5) -0.016(4) -0.004(4) -0.027(4)
C205 0.032(4) 0.039(4) 0.041(5) -0.005(4) 0.002(3) -0.022(3)
C206 0.035(4) 0.034(4) 0.043(5) 0.001(3) -0.014(3) -0.021(3)
C207 0.073(6) 0.049(5) 0.080(7) -0.023(5) -0.018(5) -0.035(5)
C291 0.036(4) 0.035(4) 0.033(4) 0.003(3) -0.015(3) -0.023(3)
C292 0.027(4) 0.037(4) 0.052(5) -0.014(4) -0.010(3) -0.013(3)
C293 0.043(4) 0.042(4) 0.052(5) -0.004(4) -0.012(4) -0.026(4)
C294 0.055(5) 0.027(4) 0.055(5) 0.004(4) -0.025(4) -0.021(4)
C295 0.047(5) 0.034(4) 0.051(5) -0.008(4) -0.010(4) -0.025(4)
C296 0.036(4) 0.036(4) 0.040(5) -0.016(4) -0.005(3) -0.018(3)
C297 0.065(6) 0.033(4) 0.072(7) -0.008(4) -0.011(5) -0.022(4)
C341 0.027(4) 0.031(4) 0.052(5) -0.016(4) -0.013(4) -0.010(3)
C342 0.037(4) 0.072(6) 0.060(6) 0.001(5) -0.021(4) -0.033(4)
C343 0.038(5) 0.072(6) 0.058(6) -0.001(5) -0.010(4) -0.038(4)
C344 0.033(4) 0.048(5) 0.058(6) -0.007(4) -0.018(4) -0.021(4)
C345 0.033(4) 0.034(4) 0.040(5) -0.003(3) -0.019(4) -0.009(3)
C346 0.032(4) 0.046(5) 0.049(5) -0.014(4) -0.011(4) -0.015(4)
C347 0.039(5) 0.066(6) 0.074(7) 0.001(5) -0.025(5) -0.035(4)
C391 0.029(4) 0.042(4) 0.040(5) -0.013(4) -0.004(3) -0.019(3)
C392 0.053(5) 0.036(4) 0.042(5) -0.015(4) -0.007(4) -0.022(4)
C393 0.044(4) 0.040(4) 0.044(5) -0.008(4) -0.012(4) -0.014(4)
C394 0.040(4) 0.041(4) 0.038(5) -0.012(4) 0.002(4) -0.024(4)
C395 0.051(5) 0.043(4) 0.039(5) -0.013(4) -0.004(4) -0.033(4)
C396 0.051(5) 0.036(4) 0.057(6) 0.001(4) -0.026(4) -0.028(4)
C397 0.044(5) 0.039(4) 0.063(6) -0.017(4) -0.003(4) -0.016(4)
C441 0.035(4) 0.024(4) 0.045(5) -0.004(3) -0.019(3) -0.015(3)
C442 0.035(4) 0.038(4) 0.054(5) -0.012(4) -0.013(4) -0.015(3)
C443 0.041(4) 0.042(4) 0.047(5) -0.009(4) -0.014(4) -0.027(4)
C444 0.030(4) 0.050(5) 0.045(5) -0.004(4) -0.013(4) -0.024(4)
C445 0.027(4) 0.039(4) 0.049(5) 0.004(4) -0.013(3) -0.019(3)
C446 0.032(4) 0.044(4) 0.049(5) -0.010(4) -0.010(4) -0.022(4)
C447 0.045(5) 0.049(5) 0.054(6) 0.007(4) -0.027(4) -0.023(4)
C1W 0.067(7) 0.085(8) 0.103(10) -0.035(8) 0.000(7) -0.022(6)
C2W 0.072(9) 0.115(11) 0.133(14) -0.074(12) 0.009(8) 0.004(8)
C3W 0.141(15) 0.173(17) 0.117(15) -0.040(13) -0.035(12) 0.085(13)

loop_
_atom_type_symbol
_atom_type_description
_atom_type_scat_dispersion_real
_atom_type_scat_dispersion_imag
_atom_type_scat_source
C C 0.0181 0.0091 'International Tables Vol C Tables 4.2.6.8 and 6.1.1.4'
H H 0.0000 0.0000 'International Tables Vol C Tables 4.2.6.8 and 6.1.1.4'
N N 0.0311 0.0180 'International Tables Vol C Tables 4.2.6.8 and 6.1.1.4'
Ni Ni -3.0029 0.5091 'International Tables Vol C Tables 4.2.6.8 and 6.1.1.4'
Cl Cl 0.3639 0.7018 'International Tables Vol C Tables 4.2.6.8 and 6.1.1.4'

loop_
_geom_angle_atom_site_label_1
_geom_angle_atom_site_label_2
_geom_angle_atom_site_label_3
_geom_angle
_geom_angle_site_symmetry_1
_geom_angle_site_symmetry_3
_geom_angle_publ_flag
N22 Ni1 N24 175.3(3) . . ?
N22 Ni1 N23 91.5(2) . . ?
N24 Ni1 N23 91.3(2) . . ?
N22 Ni1 C21 88.8(2) . . ?
N24 Ni1 C21 88.2(2) . . ?
N23 Ni1 C21 176.6(3) . . ?
C20 C1 N2 122.1(6) . . ?
C20 C1 C21 125.8(6) . . ?
N2 C1 C21 112.2(5) . . ?
C3 N2 C1 107.3(6) . . ?
N2 C3 C4 110.9(6) . . ?
N2 C3 H3A 124.5 . . ?
C4 C3 H3A 124.5 . . ?
C5 C4 C3 123.4(6) . . ?
C5 C4 C21 126.8(6) . . ?
C3 C4 C21 109.7(5) . . ?
C4 C5 C6 116.6(6) . . ?
C4 C5 C51 122.4(6) . . ?
C6 C5 C51 121.0(5) . . ?
N22 C6 C5 124.7(5) . . ?
N22 C6 C7 110.6(6) . . ?
C5 C6 C7 123.7(6) . . ?
C8 C7 C6 106.8(6) . . ?
C8 C7 H7A 126.6 . . ?
C6 C7 H7A 126.6 . . ?
C7 C8 C9 107.1(6) . . ?
C7 C8 H8A 126.5 . . ?
C9 C8 H8A 126.5 . . ?
C10 C9 N22 126.2(5) . . ?
C10 C9 C8 123.5(6) . . ?
N22 C9 C8 110.2(6) . . ?
C9 C10 C11 124.2(6) . . ?
C9 C10 C101 117.6(5) . . ?
C11 C10 C101 118.0(6) . . ?
N23 C11 C10 122.2(6) . . ?
N23 C11 C12 110.9(5) . . ?
C10 C11 C12 126.4(6) . . ?
C13 C12 C11 106.9(6) . . ?
C13 C12 H12A 126.5 . . ?
C11 C12 H12A 126.5 . . ?
C12 C13 C14 106.5(6) . . ?
C12 C13 H13A 126.7 . . ?
C14 C13 H13A 126.7 . . ?
N23 C14 C15 124.4(6) . . ?
N23 C14 C13 110.9(5) . . ?
C15 C14 C13 124.5(6) . . ?
C14 C15 C16 122.8(6) . . ?
C14 C15 C151 118.5(6) . . ?
C16 C15 C151 118.7(5) . . ?
N24 C16 C15 124.7(6) . . ?
N24 C16 C17 110.6(6) . . ?
C15 C16 C17 123.8(6) . . ?
C18 C17 C16 107.2(6) . . ?
C18 C17 H17A 126.4 . . ?
C16 C17 H17A 126.4 . . ?
C17 C18 C19 107.4(6) . . ?
C17 C18 H18A 126.3 . . ?
C19 C18 H18A 126.3 . . ?
N24 C19 C20 125.2(6) . . ?
N24 C19 C18 109.9(6) . . ?
C20 C19 C18 124.4(6) . . ?
C1 C20 C19 117.1(6) . . ?
C1 C20 C201 121.1(6) . . ?
C19 C20 C201 120.9(5) . . ?
C4 C21 C1 99.8(5) . . ?
C4 C21 C50 114.9(5) . . ?
C1 C21 C50 115.5(5) . . ?
C4 C21 Ni1 118.0(5) . . ?
C1 C21 Ni1 117.2(5) . . ?
C50 C21 Ni1 92.6(4) . . ?
C9 N22 C6 104.9(5) . . ?
C9 N22 Ni1 124.9(4) . . ?
C6 N22 Ni1 129.3(4) . . ?
C14 N23 C11 104.7(5) . . ?
C14 N23 Ni1 127.0(4) . . ?
C11 N23 Ni1 127.2(4) . . ?
C19 N24 C16 104.7(5) . . ?
C19 N24 Ni1 129.5(4) . . ?
C16 N24 Ni1 125.3(4) . . ?
N46 Ni2 N48 177.7(2) . . ?
N46 Ni2 N47 91.8(2) . . ?
N48 Ni2 N47 90.1(2) . . ?
N46 Ni2 C45 89.1(2) . . ?
N48 Ni2 C45 88.9(2) . . ?
N47 Ni2 C45 176.4(3) . . ?
N26 C25 C44 123.1(6) . . ?
N26 C25 C45 111.5(5) . . ?
C44 C25 C45 125.4(7) . . ?
C27 N26 C25 108.7(6) . . ?
N26 C27 C28 109.7(6) . . ?
N26 C27 H27A 125.1 . . ?
C28 C27 H27A 125.1 . . ?
C29 C28 C27 124.7(7) . . ?
C29 C28 C45 124.8(7) . . ?
C27 C28 C45 110.4(5) . . ?
C28 C29 C30 119.1(6) . . ?
C28 C29 C291 119.6(6) . . ?
C30 C29 C291 121.1(5) . . ?
N46 C30 C29 125.6(5) . . ?
N46 C30 C31 110.4(6) . . ?
C29 C30 C31 123.3(6) . . ?
C32 C31 C30 107.7(6) . . ?
C32 C31 H31A 126.2 . . ?
C30 C31 H31A 126.2 . . ?
C31 C32 C33 105.6(6) . . ?
C31 C32 H32A 127.2 . . ?
C33 C32 H32A 127.2 . . ?
N46 C33 C34 127.2(5) . . ?
N46 C33 C32 111.6(6) . . ?
C34 C33 C32 121.1(6) . . ?
C33 C34 C35 122.6(5) . . ?
C33 C34 C341 119.6(5) . . ?
C35 C34 C341 117.8(6) . . ?
N47 C35 C34 123.9(6) . . ?
N47 C35 C36 111.2(5) . . ?
C34 C35 C36 124.9(6) . . ?
C37 C36 C35 105.8(6) . . ?
C37 C36 H36A 127.1 . . ?
C35 C36 H36A 127.1 . . ?
C36 C37 C38 107.3(6) . . ?
C36 C37 H37A 126.4 . . ?
C38 C37 H37A 126.4 . . ?
N47 C38 C39 124.4(6) . . ?
N47 C38 C37 110.4(5) . . ?
C39 C38 C37 125.1(6) . . ?
C38 C39 C40 121.8(6) . . ?
C38 C39 C391 118.2(6) . . ?
C40 C39 C391 119.6(5) . . ?
N48 C40 C39 125.3(6) . . ?
N48 C40 C41 110.1(6) . . ?
C39 C40 C41 124.0(6) . . ?
C42 C41 C40 107.5(6) . . ?
C42 C41 H41A 126.3 . . ?
C40 C41 H41A 126.3 . . ?
C41 C42 C43 107.0(6) . . ?
C41 C42 H42A 126.5 . . ?
C43 C42 H42A 126.5 . . ?
N48 C43 C44 124.6(6) . . ?
N48 C43 C42 110.8(6) . . ?
C44 C43 C42 124.3(6) . . ?
C25 C44 C43 118.8(5) . . ?
C25 C44 C441 120.1(6) . . ?
C43 C44 C441 120.8(5) . . ?
C25 C45 C28 99.4(6) . . ?
C25 C45 C49 116.0(5) . . ?
C28 C45 C49 114.5(6) . . ?
C25 C45 Ni2 116.6(5) . . ?
C28 C45 Ni2 119.3(4) . . ?
C49 C45 Ni2 92.4(4) . . ?
C33 N46 C30 104.6(5) . . ?
C33 N46 Ni2 125.4(4) . . ?
C30 N46 Ni2 129.5(4) . . ?
C35 N47 C38 104.9(5) . . ?
C35 N47 Ni2 126.7(4) . . ?
C38 N47 Ni2 127.6(4) . . ?
C40 N48 C43 104.3(5) . . ?
C40 N48 Ni2 126.0(4) . . ?
C43 N48 Ni2 129.0(4) . . ?
C61 C49 C45 112.0(5) . . ?
C61 C49 H49A 109.2 . . ?
C45 C49 H49A 109.2 . . ?
C61 C49 H49B 109.2 . . ?
C45 C49 H49B 109.2 . . ?
H49A C49 H49B 107.9 . . ?
C66 C50 C21 111.2(6) . . ?
C66 C50 H50A 109.4 . . ?
C21 C50 H50A 109.4 . . ?
C66 C50 H50B 109.4 . . ?
C21 C50 H50B 109.4 . . ?
H50A C50 H50B 108.0 . . ?
C62 C61 C66 118.2(6) . . ?
C62 C61 C49 118.8(6) . . ?
C66 C61 C49 122.9(6) . . ?
C63 C62 C61 123.2(7) . . ?
C63 C62 H62A 118.4 . . ?
C61 C62 H62A 118.4 . . ?
C62 C63 C64 118.5(8) . . ?
C62 C63 H63A 120.8 . . ?
C64 C63 H63A 120.8 . . ?
C63 C64 C65 119.9(7) . . ?
C63 C64 H64A 120.1 . . ?
C65 C64 H64A 120.1 . . ?
C64 C65 C66 122.3(7) . . ?
C64 C65 H65A 118.8 . . ?
C66 C65 H65A 118.8 . . ?
C65 C66 C61 117.5(7) . . ?
C65 C66 C50 117.4(6) . . ?
C61 C66 C50 125.1(6) . . ?
C52 C51 C56 117.9(6) . . ?
C52 C51 C5 121.6(6) . . ?
C56 C51 C5 120.5(6) . . ?
C51 C52 C53 122.4(7) . . ?
C51 C52 H52A 118.8 . . ?
C53 C52 H52A 118.8 . . ?
C52 C53 C54 118.2(7) . . ?
C52 C53 H53A 120.9 . . ?
C54 C53 H53A 120.9 . . ?
C55 C54 C53 120.5(6) . . ?
C55 C54 C57 120.4(8) . . ?
C53 C54 C57 119.1(8) . . ?
C54 C55 C56 120.5(7) . . ?
C54 C55 H55A 119.7 . . ?
C56 C55 H55A 119.7 . . ?
C55 C56 C51 120.3(7) . . ?
C55 C56 H56A 119.8 . . ?
C51 C56 H56A 119.8 . . ?
C54 C57 H57A 109.5 . . ?
C54 C57 H57B 109.5 . . ?
H57A C57 H57B 109.5 . . ?
C54 C57 H57C 109.5 . . ?
H57A C57 H57C 109.5 . . ?
H57B C57 H57C 109.5 . . ?
C102 C101 C106 119.7(7) . . ?
C102 C101 C10 119.9(7) . . ?
C106 C101 C10 120.2(7) . . ?
C101 C102 C103 119.8(8) . . ?
C101 C102 H10A 120.1 . . ?
C103 C102 H10A 120.1 . . ?
C104 C103 C102 122.0(8) . . ?
C104 C103 H10B 119.0 . . ?
C102 C103 H10B 119.0 . . ?
C105 C104 C103 117.1(6) . . ?
C105 C104 C107 121.7(7) . . ?
C103 C104 C107 121.1(7) . . ?
C104 C105 C106 123.6(7) . . ?
C104 C105 H10C 118.2 . . ?
C106 C105 H10C 118.2 . . ?
C105 C106 C101 117.8(7) . . ?
C105 C106 H10D 121.1 . . ?
C101 C106 H10D 121.1 . . ?
C104 C107 H10E 109.5 . . ?
C104 C107 H10F 109.5 . . ?
H10E C107 H10F 109.5 . . ?
C104 C107 H10G 109.5 . . ?
H10E C107 H10G 109.5 . . ?
H10F C107 H10G 109.5 . . ?
C156 C151 C152 118.6(6) . . ?
C156 C151 C15 121.6(7) . . ?
C152 C151 C15 119.7(6) . . ?
C153 C152 C151 119.2(7) . . ?
C153 C152 H15A 120.4 . . ?
C151 C152 H15A 120.4 . . ?
C154 C153 C152 123.1(8) . . ?
C154 C153 H15B 118.5 . . ?
C152 C153 H15B 118.5 . . ?
C153 C154 C155 116.5(6) . . ?
C153 C154 C157 121.4(8) . . ?
C155 C154 C157 122.0(7) . . ?
C154 C155 C156 123.3(7) . . ?
C154 C155 H15C 118.4 . . ?
C156 C155 H15C 118.4 . . ?
C155 C156 C151 119.3(7) . . ?
C155 C156 H15D 120.4 . . ?
C151 C156 H15D 120.4 . . ?
C154 C157 H15E 109.5 . . ?
C154 C157 H15F 109.5 . . ?
H15E C157 H15F 109.5 . . ?
C154 C157 H15G 109.5 . . ?
H15E C157 H15G 109.5 . . ?
H15F C157 H15G 109.5 . . ?
C202 C201 C206 117.3(6) . . ?
C202 C201 C20 120.9(6) . . ?
C206 C201 C20 121.7(6) . . ?
C203 C202 C201 120.9(7) . . ?
C203 C202 H20A 119.6 . . ?
C201 C202 H20A 119.6 . . ?
C202 C203 C204 122.0(6) . . ?
C202 C203 H20B 119.0 . . ?
C204 C203 H20B 119.0 . . ?
C205 C204 C203 118.2(6) . . ?
C205 C204 C207 121.0(7) . . ?
C203 C204 C207 120.8(7) . . ?
C204 C205 C206 120.3(7) . . ?
C204 C205 H20C 119.8 . . ?
C206 C205 H20C 119.8 . . ?
C201 C206 C205 121.3(6) . . ?
C201 C206 H20D 119.4 . . ?
C205 C206 H20D 119.4 . . ?
C204 C207 H20E 109.5 . . ?
C204 C207 H20F 109.5 . . ?
H20E C207 H20F 109.5 . . ?
C204 C207 H20G 109.5 . . ?
H20E C207 H20G 109.5 . . ?
H20F C207 H20G 109.5 . . ?
C296 C291 C292 118.2(6) . . ?
C296 C291 C29 121.7(7) . . ?
C292 C291 C29 120.2(6) . . ?
C293 C292 C291 120.7(7) . . ?
C293 C292 H29A 119.7 . . ?
C291 C292 H29A 119.7 . . ?
C292 C293 C294 121.7(7) . . ?
C292 C293 H29B 119.1 . . ?
C294 C293 H29B 119.1 . . ?
C295 C294 C293 117.3(7) . . ?
C295 C294 C297 121.8(7) . . ?
C293 C294 C297 120.9(8) . . ?
C294 C295 C296 121.6(7) . . ?
C294 C295 H29C 119.2 . . ?
C296 C295 H29C 119.2 . . ?
C291 C296 C295 120.4(7) . . ?
C291 C296 H29D 119.8 . . ?
C295 C296 H29D 119.8 . . ?
C294 C297 H29E 109.5 . . ?
C294 C297 H29F 109.5 . . ?
H29E C297 H29F 109.5 . . ?
C294 C297 H29G 109.5 . . ?
H29E C297 H29G 109.5 . . ?
H29F C297 H29G 109.5 . . ?
C342 C341 C346 118.8(6) . . ?
C342 C341 C34 121.1(7) . . ?
C346 C341 C34 120.1(7) . . ?
C341 C342 C343 119.4(8) . . ?
C341 C342 H34A 120.3 . . ?
C343 C342 H34A 120.3 . . ?
C344 C343 C342 123.0(8) . . ?
C344 C343 H34B 118.5 . . ?
C342 C343 H34B 118.5 . . ?
C343 C344 C345 117.0(7) . . ?
C343 C344 C347 121.1(8) . . ?
C345 C344 C347 121.9(7) . . ?
C344 C345 C346 121.1(7) . . ?
C344 C345 H34C 119.4 . . ?
C346 C345 H34C 119.4 . . ?
C341 C346 C345 120.7(8) . . ?
C341 C346 H34D 119.6 . . ?
C345 C346 H34D 119.6 . . ?
C344 C347 H34E 109.5 . . ?
C344 C347 H34F 109.5 . . ?
H34E C347 H34F 109.5 . . ?
C344 C347 H34G 109.5 . . ?
H34E C347 H34G 109.5 . . ?
H34F C347 H34G 109.5 . . ?
C396 C391 C392 118.7(7) . . ?
C396 C391 C39 121.7(7) . . ?
C392 C391 C39 119.7(6) . . ?
C391 C392 C393 119.1(7) . . ?
C391 C392 H39A 120.4 . . ?
C393 C392 H39A 120.4 . . ?
C394 C393 C392 122.0(8) . . ?
C394 C393 H39B 119.0 . . ?
C392 C393 H39B 119.0 . . ?
C395 C394 C393 117.4(7) . . ?
C395 C394 C397 120.3(6) . . ?
C393 C394 C397 122.2(8) . . ?
C394 C395 C396 122.3(7) . . ?
C394 C395 H39C 118.9 . . ?
C396 C395 H39C 118.9 . . ?
C395 C396 C391 120.5(8) . . ?
C395 C396 H39D 119.8 . . ?
C391 C396 H39D 119.8 . . ?
C394 C397 H39E 109.5 . . ?
C394 C397 H39F 109.5 . . ?
H39E C397 H39F 109.5 . . ?
C394 C397 H39G 109.5 . . ?
H39E C397 H39G 109.5 . . ?
H39F C397 H39G 109.5 . . ?
C446 C441 C442 117.9(6) . . ?
C446 C441 C44 121.7(6) . . ?
C442 C441 C44 120.4(6) . . ?
C443 C442 C441 120.9(7) . . ?
C443 C442 H44A 119.6 . . ?
C441 C442 H44A 119.6 . . ?
C444 C443 C442 121.0(7) . . ?
C444 C443 H44B 119.5 . . ?
C442 C443 H44B 119.5 . . ?
C443 C444 C445 118.2(6) . . ?
C443 C444 C447 121.0(7) . . ?
C445 C444 C447 120.8(7) . . ?
C446 C445 C444 121.1(7) . . ?
C446 C445 H44C 119.4 . . ?
C444 C445 H44C 119.4 . . ?
C445 C446 C441 120.8(7) . . ?
C445 C446 H44D 119.6 . . ?
C441 C446 H44D 119.6 . . ?
C444 C447 H44E 109.5 . . ?
C444 C447 H44F 109.5 . . ?
H44E C447 H44F 109.5 . . ?
C444 C447 H44G 109.5 . . ?
H44E C447 H44G 109.5 . . ?
H44F C447 H44G 109.5 . . ?
Cl2 C2S Cl1 110.8(6) . . ?
Cl2 C2S H2SA 109.5 . . ?
Cl1 C2S H2SA 109.5 . . ?
Cl2 C2S H2SB 109.5 . . ?
Cl1 C2S H2SB 109.5 . . ?
H2SA C2S H2SB 108.1 . . ?
Cl1A C12A Cl3A 108.4(11) . . ?
Cl1A C12A H12B 110.0 . . ?
Cl3A C12A H12B 110.0 . . ?
Cl1A C12A H12C 110.0 . . ?
Cl3A C12A H12C 110.0 . . ?
H12B C12A H12C 108.4 . . ?
Cl5Z C1S Cl1U 104.9(7) . . ?
Cl5Z C1S H1SA 110.8 . . ?
Cl1U C1S H1SA 110.8 . . ?
Cl5Z C1S H1SB 110.8 . . ?
Cl1U C1S H1SB 110.8 . . ?
H1SA C1S H1SB 108.8 . . ?
Cl4B C2B Cl4U 107.9(12) . . ?
Cl4B C2B H2BA 110.1 . . ?
Cl4U C2B H2BA 110.1 . . ?
Cl4B C2B H2BB 110.1 . . ?
Cl4U C2B H2BB 110.1 . . ?
H2BA C2B H2BB 108.4 . . ?
C3W C1W H1WA 109.5 . . ?
C3W C1W H1WB 109.5 . . ?
H1WA C1W H1WB 109.5 . . ?
C3W C1W H1WC 109.5 . . ?
H1WA C1W H1WC 109.5 . . ?
H1WB C1W H1WC 109.5 . . ?
C2W C2W C3W 113.5(12) 2_466 . ?
C2W C2W H2WA 108.9 2_466 . ?
C3W C2W H2WA 108.9 . . ?
C2W C2W H2WB 108.9 2_466 . ?
C3W C2W H2WB 108.9 . . ?
H2WA C2W H2WB 107.7 . . ?
C2W C3W C1W 112.1(9) . . ?
C2W C3W H3WA 109.2 . . ?
C1W C3W H3WA 109.2 . . ?
C2W C3W H3WB 109.2 . . ?
C1W C3W H3WB 109.2 . . ?
H3WA C3W H3WB 107.9 . . ?
C2V C2U C1U 127.2 . . ?
C2U C2V C2V 106.7(5) . 2_755 ?
C3U C1V C3V 115.8 . . ?

loop_
_geom_bond_atom_site_label_1
_geom_bond_atom_site_label_2
_geom_bond_distance
_geom_bond_site_symmetry_2
_geom_bond_publ_flag
Ni1 N22 1.944(5) . ?
Ni1 N24 1.946(5) . ?
Ni1 N23 1.957(5) . ?
Ni1 C21 2.011(7) . ?
C1 C20 1.394(8) . ?
C1 N2 1.399(9) . ?
C1 C21 1.473(8) . ?
N2 C3 1.334(8) . ?
C3 C4 1.406(9) . ?
C3 H3A 0.9500 . ?
C4 C5 1.396(8) . ?
C4 C21 1.473(9) . ?
C5 C6 1.412(10) . ?
C5 C51 1.485(8) . ?
C6 N22 1.392(8) . ?
C6 C7 1.443(9) . ?
C7 C8 1.360(10) . ?
C7 H7A 0.9500 . ?
C8 C9 1.448(8) . ?
C8 H8A 0.9500 . ?
C9 C10 1.369(10) . ?
C9 N22 1.385(8) . ?
C10 C11 1.398(9) . ?
C10 C101 1.519(9) . ?
C11 N23 1.384(8) . ?
C11 C12 1.425(10) . ?
C12 C13 1.357(9) . ?
C12 H12A 0.9500 . ?
C13 C14 1.439(9) . ?
C13 H13A 0.9500 . ?
C14 N23 1.370(8) . ?
C14 C15 1.393(9) . ?
C15 C16 1.400(9) . ?
C15 C151 1.492(9) . ?
C16 N24 1.396(8) . ?
C16 C17 1.443(9) . ?
C17 C18 1.336(10) . ?
C17 H17A 0.9500 . ?
C18 C19 1.463(9) . ?
C18 H18A 0.9500 . ?
C19 N24 1.384(8) . ?
C19 C20 1.397(10) . ?
C20 C201 1.472(9) . ?
C21 C50 1.583(10) . ?
Ni2 N46 1.943(5) . ?
Ni2 N48 1.955(5) . ?
Ni2 N47 1.958(6) . ?
Ni2 C45 2.018(7) . ?
C25 N26 1.383(9) . ?
C25 C44 1.395(9) . ?
C25 C45 1.485(9) . ?
N26 C27 1.355(8) . ?
C27 C28 1.391(10) . ?
C27 H27A 0.9500 . ?
C28 C29 1.378(8) . ?
C28 C45 1.487(9) . ?
C29 C30 1.395(10) . ?
C29 C291 1.495(9) . ?
C30 N46 1.391(9) . ?
C30 C31 1.446(8) . ?
C31 C32 1.340(10) . ?
C31 H31A 0.9500 . ?
C32 C33 1.471(9) . ?
C32 H32A 0.9500 . ?
C33 N46 1.356(8) . ?
C33 C34 1.394(9) . ?
C34 C35 1.400(9) . ?
C34 C341 1.497(8) . ?
C35 N47 1.375(8) . ?
C35 C36 1.436(9) . ?
C36 C37 1.371(9) . ?
C36 H36A 0.9500 . ?
C37 C38 1.430(10) . ?
C37 H37A 0.9500 . ?
C38 N47 1.384(8) . ?
C38 C39 1.391(9) . ?
C39 C40 1.397(9) . ?
C39 C391 1.499(10) . ?
C40 N48 1.386(9) . ?
C40 C41 1.442(9) . ?
C41 C42 1.338(10) . ?
C41 H41A 0.9500 . ?
C42 C43 1.435(9) . ?
C42 H42A 0.9500 . ?
C43 N48 1.389(8) . ?
C43 C44 1.400(10) . ?
C44 C441 1.485(8) . ?
C45 C49 1.586(9) . ?
C49 C61 1.528(9) . ?
C49 H49A 0.9900 . ?
C49 H49B 0.9900 . ?
C50 C66 1.516(10) . ?
C50 H50A 0.9900 . ?
C50 H50B 0.9900 . ?
C61 C62 1.409(10) . ?
C61 C66 1.411(10) . ?
C62 C63 1.363(11) . ?
C62 H62A 0.9500 . ?
C63 C64 1.382(12) . ?
C63 H63A 0.9500 . ?
C64 C65 1.392(11) . ?
C64 H64A 0.9500 . ?
C65 C66 1.393(9) . ?
C65 H65A 0.9500 . ?
C51 C52 1.382(10) . ?
C51 C56 1.401(10) . ?
C52 C53 1.395(9) . ?
C52 H52A 0.9500 . ?
C53 C54 1.402(11) . ?
C53 H53A 0.9500 . ?
C54 C55 1.362(11) . ?
C54 C57 1.524(9) . ?
C55 C56 1.398(10) . ?
C55 H55A 0.9500 . ?
C56 H56A 0.9500 . ?
C57 H57A 0.9800 . ?
C57 H57B 0.9800 . ?
C57 H57C 0.9800 . ?
C101 C102 1.383(10) . ?
C101 C106 1.403(10) . ?
C102 C103 1.392(10) . ?
C102 H10A 0.9500 . ?
C103 C104 1.383(11) . ?
C103 H10B 0.9500 . ?
C104 C105 1.363(10) . ?
C104 C107 1.516(9) . ?
C105 C106 1.400(10) . ?
C105 H10C 0.9500 . ?
C106 H10D 0.9500 . ?
C107 H10E 0.9800 . ?
C107 H10F 0.9800 . ?
C107 H10G 0.9800 . ?
C151 C156 1.398(10) . ?
C151 C152 1.410(10) . ?
C152 C153 1.396(9) . ?
C152 H15A 0.9500 . ?
C153 C154 1.373(10) . ?
C153 H15B 0.9500 . ?
C154 C155 1.385(11) . ?
C154 C157 1.495(9) . ?
C155 C156 1.389(9) . ?
C155 H15C 0.9500 . ?
C156 H15D 0.9500 . ?
C157 H15E 0.9800 . ?
C157 H15F 0.9800 . ?
C157 H15G 0.9800 . ?
C201 C202 1.391(9) . ?
C201 C206 1.397(10) . ?
C202 C203 1.375(9) . ?
C202 H20A 0.9500 . ?
C203 C204 1.380(11) . ?
C203 H20B 0.9500 . ?
C204 C205 1.379(10) . ?
C204 C207 1.515(10) . ?
C205 C206 1.401(9) . ?
C205 H20C 0.9500 . ?
C206 H20D 0.9500 . ?
C207 H20E 0.9800 . ?
C207 H20F 0.9800 . ?
C207 H20G 0.9800 . ?
C291 C296 1.392(10) . ?
C291 C292 1.407(10) . ?
C292 C293 1.372(10) . ?
C292 H29A 0.9500 . ?
C293 C294 1.406(11) . ?
C293 H29B 0.9500 . ?
C294 C295 1.386(11) . ?
C294 C297 1.523(10) . ?
C295 C296 1.398(10) . ?
C295 H29C 0.9500 . ?
C296 H29D 0.9500 . ?
C297 H29E 0.9800 . ?
C297 H29F 0.9800 . ?
C297 H29G 0.9800 . ?
C341 C342 1.370(11) . ?
C341 C346 1.386(11) . ?
C342 C343 1.396(10) . ?
C342 H34A 0.9500 . ?
C343 C344 1.369(11) . ?
C343 H34B 0.9500 . ?
C344 C345 1.381(11) . ?
C344 C347 1.516(9) . ?
C345 C346 1.392(9) . ?
C345 H34C 0.9500 . ?
C346 H34D 0.9500 . ?
C347 H34E 0.9800 . ?
C347 H34F 0.9800 . ?
C347 H34G 0.9800 . ?
C391 C396 1.390(10) . ?
C391 C392 1.393(11) . ?
C392 C393 1.396(10) . ?
C392 H39A 0.9500 . ?
C393 C394 1.386(10) . ?
C393 H39B 0.9500 . ?
C394 C395 1.365(11) . ?
C394 C397 1.509(10) . ?
C395 C396 1.374(10) . ?
C395 H39C 0.9500 . ?
C396 H39D 0.9500 . ?
C397 H39E 0.9800 . ?
C397 H39F 0.9800 . ?
C397 H39G 0.9800 . ?
C441 C446 1.387(10) . ?
C441 C442 1.396(9) . ?
C442 C443 1.388(10) . ?
C442 H44A 0.9500 . ?
C443 C444 1.376(10) . ?
C443 H44B 0.9500 . ?
C444 C445 1.389(10) . ?
C444 C447 1.509(9) . ?
C445 C446 1.386(9) . ?
C445 H44C 0.9500 . ?
C446 H44D 0.9500 . ?
C447 H44E 0.9800 . ?
C447 H44F 0.9800 . ?
C447 H44G 0.9800 . ?
Cl1 C2S 1.780(8) . ?
Cl2 C2S 1.771(8) . ?
C2S H2SA 0.9900 . ?
C2S H2SB 0.9900 . ?
Cl1A C12A 1.777(10) . ?
Cl3A C12A 1.778(10) . ?
C12A H12B 0.9900 . ?
C12A H12C 0.9900 . ?
C1S Cl5Z 1.592(13) . ?
C1S Cl1U 2.060(14) . ?
C1S H1SA 0.9900 . ?
C1S H1SB 0.9900 . ?
C2B Cl4B 1.68(2) . ?
C2B Cl4U 1.73(2) . ?
C2B H2BA 0.9900 . ?
C2B H2BB 0.9900 . ?
C1W C3W 1.524(9) . ?
C1W H1WA 0.9800 . ?
C1W H1WB 0.9800 . ?
C1W H1WC 0.9800 . ?
C2W C2W 1.47(2) 2_466 ?
C2W C3W 1.486(9) . ?
C2W H2WA 0.9900 . ?
C2W H2WB 0.9900 . ?
C3W H3WA 0.9900 . ?
C3W H3WB 0.9900 . ?
C1U C2U 1.3746 . ?
C2U C2V 1.2600 . ?
C2V C2V 2.02(2) 2_755 ?
C3U C1V 1.4124 . ?
C1V C3V 1.4828 . ?
